data_4310704
loop_
_publ_author_name
'Dongbin Zhao'
'Zhaofu Fei'
'Rosario Scopelliti'
'Paul J. Dyson'

_publ_contact_author_address
;
Institut de Chimie Mol\'eculaire et Biologique
\'Ecole Polytechnique F\'ed\'erale de Lausanne
1015 Lausanne
Switzerland
;
_publ_contact_author_email paul.dyson@epfl.ch
_publ_contact_author_fax '+41 21 693 9885'
_publ_contact_author_name 'Paul J. Dyson'
_publ_contact_author_phone '+41 21 693 9854'
_publ_section_title
;
 Synthesis and Characterization of Ionic Liquids Incorporating the Nitrile
 Functionality
;
_journal_name_full 'Inorganic Chemistry'
_journal_page_first 2197
_journal_page_last 2205
_journal_paper_doi 10.1021/ic034801p
_journal_volume 43
_journal_year 2004
_chemical_formula_sum 'C8 H12 F6 N3 P'
_chemical_formula_weight 295.18
_chemical_name_systematic
; 
 ? 
;
_space_group_IT_number 2
_symmetry_cell_setting triclinic
_symmetry_space_group_name_Hall '-P 1'
_symmetry_space_group_name_H-M 'P -1'
_atom_sites_solution_hydrogens geom
_atom_sites_solution_primary direct
_atom_sites_solution_secondary difmap
_audit_creation_method SHELXL-97
_cell_angle_alpha 88.12(3)
_cell_angle_beta 87.01(3)
_cell_angle_gamma 74.95(5)
_cell_formula_units_Z 2
_cell_length_a 8.022(4)
_cell_length_b 8.161(5)
_cell_length_c 9.460(2)
_cell_measurement_reflns_used 1021
_cell_measurement_temperature 140(2)
_cell_measurement_theta_max 21.50785
_cell_measurement_theta_min 2.10285
_cell_volume 597.1(5)
_computing_cell_refinement 'Oxford Diffraction CrysAlis RED'
_computing_data_collection 'marresearch mar345'
_computing_data_reduction 'Oxford Diffraction CrysAlis RED'
_computing_molecular_graphics 'Bruker SHELXTL'
_computing_publication_material 'Bruker SHELXTL'
_computing_structure_refinement 'SHELXL-97 (Sheldrick, 1997)'
_computing_structure_solution 'SHELXS-97 (Sheldrick, 1990)'
_diffrn_ambient_temperature 140(2)
_diffrn_measured_fraction_theta_full 0.937
_diffrn_measured_fraction_theta_max 0.937
_diffrn_measurement_device_type 'marresearch mar345 IPDS'
_diffrn_measurement_method '60 images with deltaphi = 3 deg. and exp. time = 180 sec.'
_diffrn_radiation_monochromator graphite
_diffrn_radiation_source 'fine-focus sealed tube'
_diffrn_radiation_type MoK\a
_diffrn_radiation_wavelength 0.71070
_diffrn_reflns_av_R_equivalents 0.0612
_diffrn_reflns_av_sigmaI/netI 0.0689
_diffrn_reflns_limit_h_max 9
_diffrn_reflns_limit_h_min -9
_diffrn_reflns_limit_k_max 9
_diffrn_reflns_limit_k_min -9
_diffrn_reflns_limit_l_max 10
_diffrn_reflns_limit_l_min -10
_diffrn_reflns_number 3890
_diffrn_reflns_theta_full 25.02
_diffrn_reflns_theta_max 25.02
_diffrn_reflns_theta_min 3.18
_exptl_absorpt_coefficient_mu 0.294
_exptl_absorpt_correction_T_max 0.6330
_exptl_absorpt_correction_T_min 0.1600
_exptl_absorpt_correction_type refdelf
_exptl_absorpt_process_details
; 
(See: Walker, N. & Stuart, D. (1983) Acta Cryst. A39, 158-166) 
;
_exptl_crystal_colour colourless
_exptl_crystal_density_diffrn 1.642
_exptl_crystal_density_method 'not measured'
_exptl_crystal_description block
_exptl_crystal_F_000 300
_exptl_crystal_size_max 0.18
_exptl_crystal_size_mid 0.16
_exptl_crystal_size_min 0.16
_refine_diff_density_max 0.342
_refine_diff_density_min -0.456
_refine_diff_density_rms 0.082
_refine_ls_extinction_coef 0.029(12)
_refine_ls_extinction_expression Fc^*^=kFc[1+0.001xFc^2^\l^3^/sin(2\q)]^-1/4^
_refine_ls_extinction_method SHELXL
_refine_ls_goodness_of_fit_ref 0.990
_refine_ls_hydrogen_treatment mixed
_refine_ls_matrix_type full
_refine_ls_number_parameters 164
_refine_ls_number_reflns 1985
_refine_ls_number_restraints 0
_refine_ls_restrained_S_all 0.990
_refine_ls_R_factor_all 0.0718
_refine_ls_R_factor_gt 0.0579
_refine_ls_shift/su_max 0.000
_refine_ls_shift/su_mean 0.000
_refine_ls_structure_factor_coef Fsqd
_refine_ls_weighting_details 'calc w=1/[\s^2^(Fo^2^)+(0.1183P)^2^+0.0000P] where P=(Fo^2^+2Fc^2^)/3'
_refine_ls_weighting_scheme calc
_refine_ls_wR_factor_gt 0.1618
_refine_ls_wR_factor_ref 0.1794
_reflns_number_gt 1362
_reflns_number_total 1985
_reflns_threshold_expression >2sigma(I)
_cod_data_source_file ic034801psi20030710_030258_4.cif
_cod_data_source_block 3b
_cod_depositor_comments
;
The following automatic conversions were performed:
'_symmetry_cell_setting' value 'Triclinic' changed to 'triclinic'
according to '/home/saulius/struct/CIF-dictionaries/cif_core.dic'
dictionary named 'cif_core.dic' version 2.4.1 from 2010-06-29.

Automatic conversion script
Id: cif_fix_enum 1527 2010-12-29 10:47:43Z saulius 
;
_cod_database_code 4310704

loop_
_symmetry_equiv_pos_as_xyz
'x, y, z'
'-x, -y, -z'

loop_
_atom_site_label
_atom_site_type_symbol
_atom_site_fract_x
_atom_site_fract_y
_atom_site_fract_z
_atom_site_U_iso_or_equiv
_atom_site_adp_type
_atom_site_occupancy
_atom_site_symmetry_multiplicity
_atom_site_calc_flag
_atom_site_refinement_flags
_atom_site_disorder_assembly
_atom_site_disorder_group
P1 P 0.37058(11) 0.27699(11) 0.31727(9) 0.0446(4) Uani 1 1 d . . .
F1 F 0.1995(3) 0.4246(3) 0.3542(2) 0.0575(6) Uani 1 1 d . . .
F2 F 0.4194(3) 0.3932(3) 0.1902(2) 0.0565(6) Uani 1 1 d . . .
F3 F 0.2652(3) 0.1965(3) 0.2121(2) 0.0569(6) Uani 1 1 d . . .
F4 F 0.5414(3) 0.1307(3) 0.2805(2) 0.0560(6) Uani 1 1 d . . .
F5 F 0.3210(3) 0.1633(3) 0.4454(2) 0.0612(6) Uani 1 1 d . . .
F6 F 0.4748(3) 0.3591(3) 0.4228(2) 0.0541(6) Uani 1 1 d . . .
N1 N 0.8531(4) 0.3301(4) 0.2914(3) 0.0473(7) Uani 1 1 d . . .
N2 N 0.7690(3) 0.5705(4) 0.1794(3) 0.0465(7) Uani 1 1 d . . .
N3 N 0.0715(4) 0.8496(4) 0.1922(4) 0.0612(9) Uani 1 1 d . . .
C1 C 0.8656(4) 0.2946(5) 0.1493(4) 0.0499(8) Uani 1 1 d . . .
H1 H 0.9039 0.1855 0.1088 0.060 Uiso 1 1 calc R . .
C2 C 0.8134(4) 0.4442(5) 0.0786(3) 0.0477(8) Uani 1 1 d . . .
H2 H 0.8079 0.4601 -0.0212 0.057 Uiso 1 1 calc R . .
C3 C 0.7951(4) 0.4962(5) 0.3052(4) 0.0490(8) Uani 1 1 d . . .
H3 H 0.7752 0.5534 0.3928 0.059 Uiso 1 1 calc R . .
C4 C 0.8954(5) 0.2043(5) 0.4076(4) 0.0570(9) Uani 1 1 d . . .
H4A H 0.8906 0.2629 0.4970 0.085 Uiso 1 1 calc R . .
H4B H 1.0119 0.1308 0.3898 0.085 Uiso 1 1 calc R . .
H4C H 0.8118 0.1352 0.4133 0.085 Uiso 1 1 calc R . .
C5 C 0.6981(5) 0.7527(5) 0.1507(4) 0.0508(9) Uani 1 1 d . . .
H5A H 0.7613 0.7880 0.0674 0.061 Uiso 1 1 calc R . .
H5B H 0.7154 0.8176 0.2329 0.061 Uiso 1 1 calc R . .
C6 C 0.5064(4) 0.7941(5) 0.1228(4) 0.0477(8) Uani 1 1 d . . .
H6A H 0.4877 0.7157 0.0511 0.057 Uiso 1 1 calc R . .
H6B H 0.4696 0.9110 0.0830 0.057 Uiso 1 1 calc R . .
C7 C 0.3937(4) 0.7799(4) 0.2566(3) 0.0463(8) Uani 1 1 d . . .
H7A H 0.4301 0.6635 0.2975 0.056 Uiso 1 1 calc R . .
H7B H 0.4094 0.8600 0.3281 0.056 Uiso 1 1 calc R . .
C8 C 0.2120(5) 0.8186(4) 0.2226(3) 0.0484(8) Uani 1 1 d . . .

loop_
_atom_site_aniso_label
_atom_site_aniso_U_11
_atom_site_aniso_U_22
_atom_site_aniso_U_33
_atom_site_aniso_U_23
_atom_site_aniso_U_13
_atom_site_aniso_U_12
P1 0.0438(6) 0.0465(6) 0.0458(6) -0.0025(4) -0.0012(4) -0.0162(4)
F1 0.0482(12) 0.0586(14) 0.0629(13) -0.0112(10) 0.0001(9) -0.0083(10)
F2 0.0680(14) 0.0567(13) 0.0483(12) 0.0000(9) 0.0016(9) -0.0237(11)
F3 0.0508(12) 0.0609(14) 0.0634(13) -0.0116(10) -0.0082(9) -0.0202(11)
F4 0.0463(12) 0.0533(13) 0.0682(13) -0.0073(9) -0.0027(9) -0.0116(10)
F5 0.0660(14) 0.0655(15) 0.0580(13) 0.0075(10) 0.0002(10) -0.0288(12)
F6 0.0551(13) 0.0608(13) 0.0520(12) -0.0087(9) -0.0034(9) -0.0236(10)
N1 0.0401(15) 0.0582(19) 0.0438(16) 0.0014(12) 0.0014(11) -0.0136(13)
N2 0.0402(15) 0.0532(17) 0.0473(15) -0.0005(12) -0.0008(11) -0.0144(13)
N3 0.0496(19) 0.069(2) 0.066(2) -0.0073(15) -0.0030(15) -0.0172(16)
C1 0.0427(19) 0.057(2) 0.051(2) -0.0013(15) 0.0003(14) -0.0135(16)
C2 0.0460(19) 0.056(2) 0.0424(18) -0.0024(14) -0.0005(13) -0.0150(16)
C3 0.0426(19) 0.059(2) 0.0450(19) -0.0026(14) 0.0009(13) -0.0130(16)
C4 0.050(2) 0.067(3) 0.053(2) 0.0104(17) -0.0058(15) -0.0147(18)
C5 0.0469(19) 0.049(2) 0.058(2) 0.0035(15) 0.0016(15) -0.0166(16)
C6 0.048(2) 0.048(2) 0.0473(18) 0.0023(14) -0.0012(14) -0.0125(16)
C7 0.0510(19) 0.0448(19) 0.0456(17) -0.0021(13) -0.0008(13) -0.0169(15)
C8 0.050(2) 0.049(2) 0.0482(19) -0.0044(14) 0.0036(15) -0.0166(16)

loop_
_atom_type_symbol
_atom_type_description
_atom_type_scat_dispersion_real
_atom_type_scat_dispersion_imag
_atom_type_scat_source
C C 0.0033 0.0016 'International Tables Vol C Tables 4.2.6.8 and 6.1.1.4'
H H 0.0000 0.0000 'International Tables Vol C Tables 4.2.6.8 and 6.1.1.4'
N N 0.0061 0.0033 'International Tables Vol C Tables 4.2.6.8 and 6.1.1.4'
F F 0.0171 0.0103 'International Tables Vol C Tables 4.2.6.8 and 6.1.1.4'
P P 0.1023 0.0942 'International Tables Vol C Tables 4.2.6.8 and 6.1.1.4'

loop_
_geom_angle_atom_site_label_1
_geom_angle_atom_site_label_2
_geom_angle_atom_site_label_3
_geom_angle
_geom_angle_site_symmetry_1
_geom_angle_site_symmetry_3
_geom_angle_publ_flag
F4 P1 F3 90.20(12) . . ?
F4 P1 F5 90.21(13) . . ?
F3 P1 F5 90.38(12) . . ?
F4 P1 F6 90.29(12) . . ?
F3 P1 F6 179.50(12) . . ?
F5 P1 F6 89.72(12) . . ?
F4 P1 F2 90.38(13) . . ?
F3 P1 F2 90.11(12) . . ?
F5 P1 F2 179.23(12) . . ?
F6 P1 F2 89.79(12) . . ?
F4 P1 F1 179.71(12) . . ?
F3 P1 F1 90.00(12) . . ?
F5 P1 F1 89.99(13) . . ?
F6 P1 F1 89.51(12) . . ?
F2 P1 F1 89.42(13) . . ?
C3 N1 C1 108.3(3) . . ?
C3 N1 C4 126.0(3) . . ?
C1 N1 C4 125.7(3) . . ?
C3 N2 C2 107.6(3) . . ?
C3 N2 C5 126.3(3) . . ?
C2 N2 C5 126.0(3) . . ?
C2 C1 N1 107.1(3) . . ?
C2 C1 H1 126.5 . . ?
N1 C1 H1 126.5 . . ?
C1 C2 N2 107.1(3) . . ?
C1 C2 H2 126.5 . . ?
N2 C2 H2 126.5 . . ?
N2 C3 N1 109.9(3) . . ?
N2 C3 H3 125.1 . . ?
N1 C3 H3 125.1 . . ?
N1 C4 H4A 109.5 . . ?
N1 C4 H4B 109.5 . . ?
H4A C4 H4B 109.5 . . ?
N1 C4 H4C 109.5 . . ?
H4A C4 H4C 109.5 . . ?
H4B C4 H4C 109.5 . . ?
N2 C5 C6 111.5(3) . . ?
N2 C5 H5A 109.3 . . ?
C6 C5 H5A 109.3 . . ?
N2 C5 H5B 109.3 . . ?
C6 C5 H5B 109.3 . . ?
H5A C5 H5B 108.0 . . ?
C5 C6 C7 112.9(3) . . ?
C5 C6 H6A 109.0 . . ?
C7 C6 H6A 109.0 . . ?
C5 C6 H6B 109.0 . . ?
C7 C6 H6B 109.0 . . ?
H6A C6 H6B 107.8 . . ?
C8 C7 C6 110.3(3) . . ?
C8 C7 H7A 109.6 . . ?
C6 C7 H7A 109.6 . . ?
C8 C7 H7B 109.6 . . ?
C6 C7 H7B 109.6 . . ?
H7A C7 H7B 108.1 . . ?
N3 C8 C7 178.1(4) . . ?

loop_
_geom_bond_atom_site_label_1
_geom_bond_atom_site_label_2
_geom_bond_distance
_geom_bond_site_symmetry_2
_geom_bond_publ_flag
P1 F4 1.597(2) . ?
P1 F3 1.598(2) . ?
P1 F5 1.599(2) . ?
P1 F6 1.602(2) . ?
P1 F2 1.602(2) . ?
P1 F1 1.605(2) . ?
N1 C3 1.322(5) . ?
N1 C1 1.377(4) . ?
N1 C4 1.470(4) . ?
N2 C3 1.320(4) . ?
N2 C2 1.392(5) . ?
N2 C5 1.469(5) . ?
N3 C8 1.139(5) . ?
C1 C2 1.350(5) . ?
C1 H1 0.9500 . ?
C2 H2 0.9500 . ?
C3 H3 0.9500 . ?
C4 H4A 0.9800 . ?
C4 H4B 0.9800 . ?
C4 H4C 0.9800 . ?
C5 C6 1.522(5) . ?
C5 H5A 0.9900 . ?
C5 H5B 0.9900 . ?
C6 C7 1.536(5) . ?
C6 H6A 0.9900 . ?
C6 H6B 0.9900 . ?
C7 C8 1.460(5) . ?
C7 H7A 0.9900 . ?
C7 H7B 0.9900 . ?

loop_
_geom_torsion_atom_site_label_1
_geom_torsion_atom_site_label_2
_geom_torsion_atom_site_label_3
_geom_torsion_atom_site_label_4
_geom_torsion
_geom_torsion_site_symmetry_1
_geom_torsion_site_symmetry_2
_geom_torsion_site_symmetry_3
_geom_torsion_site_symmetry_4
_geom_torsion_publ_flag
C3 N1 C1 C2 -0.1(4) . . . . ?
C4 N1 C1 C2 179.4(3) . . . . ?
N1 C1 C2 N2 0.0(4) . . . . ?
C3 N2 C2 C1 0.1(4) . . . . ?
C5 N2 C2 C1 -177.2(3) . . . . ?
C2 N2 C3 N1 -0.1(4) . . . . ?
C5 N2 C3 N1 177.2(3) . . . . ?
C1 N1 C3 N2 0.1(4) . . . . ?
C4 N1 C3 N2 -179.3(3) . . . . ?
C3 N2 C5 C6 -98.6(4) . . . . ?
C2 N2 C5 C6 78.2(4) . . . . ?
N2 C5 C6 C7 71.4(4) . . . . ?
C5 C6 C7 C8 -179.1(3) . . . . ?
C6 C7 C8 N3 -2(12) . . . . ?
